data_7248036
loop_
_publ_author_name
'Zhu, Yujing'
'Shi, Xiaoju'
'Li, Duanxiu'
'Li, Shuang'
'Wang, Lin'
'Deng, Zongwu'
'Huang, Shaohua'
'Zhang, Hailu'

_publ_section_title
;
 Sustained release of matrine via salt formation with hesperetin
;
_journal_issue 8
_journal_name_full CrystEngComm
_journal_page_first 1090
_journal_page_last 1098
_journal_paper_doi 10.1039/D3CE01129A
_journal_volume 26
_journal_year 2024
_chemical_absolute_configuration ad
_chemical_formula_moiety 'C15 H24 N2 O, H2 O'
_chemical_formula_sum 'C15 H27.5 N2 O2.75'
_chemical_formula_weight 279.89
_chemical_name_systematic matrine-h2o
_space_group_crystal_system tetragonal
_space_group_IT_number 96
_space_group_name_Hall 'P 4nw 2abw'
_space_group_name_H-M_alt 'P 43 21 2'
_atom_sites_solution_hydrogens mixed
_atom_sites_solution_primary iterative
_audit_creation_date 2024-01-02
_audit_creation_method
;
Olex2 1.3
(compiled 2020.11.12 svn.r5f609507 for OlexSys, GUI svn.r6408)
;
_audit_update_record
;
2024-01-02 deposited with the CCDC.	2024-01-17 downloaded from the CCDC.
;
_cell_angle_alpha 90
_cell_angle_beta 90
_cell_angle_gamma 90
_cell_formula_units_Z 8
_cell_length_a 11.7266(6)
_cell_length_b 11.7266(6)
_cell_length_c 21.9372(16)
_cell_measurement_reflns_used 9884
_cell_measurement_temperature 150.0
_cell_measurement_theta_max 56.65
_cell_measurement_theta_min 3.72
_cell_volume 3016.7(3)
_computing_cell_refinement 'SAINT V8.40B (?, 2016)'
_computing_data_reduction 'SAINT V8.40B (?, 2016)'
_computing_molecular_graphics 'Olex2 1.3 (Dolomanov et al., 2009)'
_computing_publication_material 'Olex2 1.3 (Dolomanov et al., 2009)'
_computing_structure_refinement 'olex2.refine 1.3 (Bourhis et al., 2015)'
_computing_structure_solution 'olex2.solve 1.3 (Bourhis et al., 2015)'
_diffrn_ambient_temperature 150.15
_diffrn_measured_fraction_theta_full 0.999
_diffrn_measured_fraction_theta_max 0.999
_diffrn_measurement_device_type 'Bruker APEX-II CCD'
_diffrn_measurement_method '\f and \w scans'
_diffrn_radiation_type GaK\a
_diffrn_radiation_wavelength 1.34139
_diffrn_reflns_av_R_equivalents 0.0547
_diffrn_reflns_av_unetI/netI 0.0280
_diffrn_reflns_Laue_measured_fraction_full 0.999
_diffrn_reflns_Laue_measured_fraction_max 0.999
_diffrn_reflns_limit_h_max 8
_diffrn_reflns_limit_h_min -14
_diffrn_reflns_limit_k_max 13
_diffrn_reflns_limit_k_min -14
_diffrn_reflns_limit_l_max 27
_diffrn_reflns_limit_l_min -27
_diffrn_reflns_number 33397
_diffrn_reflns_point_group_measured_fraction_full 1.000
_diffrn_reflns_point_group_measured_fraction_max 1.000
_diffrn_reflns_theta_full 53.594
_diffrn_reflns_theta_max 56.909
_diffrn_reflns_theta_min 3.718
_exptl_absorpt_coefficient_mu 0.431
_exptl_absorpt_correction_T_max 0.7512
_exptl_absorpt_correction_T_min 0.6816
_exptl_absorpt_correction_type multi-scan
_exptl_absorpt_process_details
;
SADABS-2016/2 (Bruker,2016/2) was used for absorption correction.
wR2(int) was 0.1402 before and 0.0614 after correction.
The Ratio of minimum to maximum transmission is 0.9073.
The \l/2 correction factor is Not present.
;
_exptl_crystal_colour colourless
_exptl_crystal_colour_primary colourless
_exptl_crystal_density_diffrn 1.233
_exptl_crystal_description block
_exptl_crystal_F_000 1228
_exptl_crystal_size_max 0.1
_exptl_crystal_size_mid 0.1
_exptl_crystal_size_min 0.1
_refine_diff_density_max 0.119
_refine_diff_density_min -0.163
_refine_diff_density_rms 0.037
_refine_ls_abs_structure_details
;
 Refined as an inversion twin.
;
_refine_ls_abs_structure_Flack 0.1(4)
_refine_ls_extinction_method none
_refine_ls_goodness_of_fit_ref 1.035
_refine_ls_hydrogen_treatment constr
_refine_ls_matrix_type full
_refine_ls_number_parameters 173
_refine_ls_number_reflns 3084
_refine_ls_number_restraints 2
_refine_ls_restrained_S_all 1.036
_refine_ls_R_factor_all 0.0412
_refine_ls_R_factor_gt 0.0339
_refine_ls_shift/su_max 0.000
_refine_ls_shift/su_mean 0.000
_refine_ls_structure_factor_coef Fsqd
_refine_ls_weighting_details 'w=1/[\s^2^(Fo^2^)+(0.0419P)^2^+0.4975P] where P=(Fo^2^+2Fc^2^)/3'
_refine_ls_weighting_scheme calc
_refine_ls_wR_factor_gt 0.0787
_refine_ls_wR_factor_ref 0.0826
_reflns_Friedel_coverage 0.677
_reflns_Friedel_fraction_full 1.000
_reflns_Friedel_fraction_max 1.000
_reflns_number_gt 2731
_reflns_number_total 3084
_reflns_threshold_expression 'I > 2\s(I)'
_cod_data_source_file d3ce01129a2.cif
_cod_data_source_block mat-h2o
_cod_depositor_comments 'Adding full bibliography for 7248035--7248036.cif.'
_cod_original_cell_volume 3016.7(4)
_cod_original_formula_sum 'C15 H27.50 N2 O2.75'
_cod_database_code 7248036
_shelx_shelxl_version_number 2017/1
_shelx_space_group_comment
;
The symmetry employed for this shelxl refinement is uniquely defined
by the following loop, which should always be used as a source of
symmetry information in preference to the above space-group names.
They are only intended as comments.
;
_shelx_estimated_absorpt_t_max 0.958
_shelx_estimated_absorpt_t_min 0.958
_olex2_refinement_description
;
1. Twinned data refinement
 Scales: 0.9(4)
 0.1(4)
2. Fixed Uiso
 At 1.2 times of:
  All C(H) groups, All C(H,H) groups
 At 1.5 times of:
  All O(H,H) groups
3. Restrained distances
 H2c-O2
 0.82 with sigma of 0.02
 H2d-O2
 0.82 with sigma of 0.02
4.a Riding coordinates:
 O2(H2c,H2d)
4.b Ternary CH refined with riding coordinates:
 C13(H13), C15(H15), C6(H6), C5(H5)
4.c Secondary CH2 refined with riding coordinates:
 C14(H14a,H14b), C3(H3a,H3b), C4(H4a,H4b), C7(H7a,H7b), C2(H2a,H2b), C12(H12a,
 H12b), C8(H8a,H8b), C9(H9a,H9b), C11(H11a,H11b), C10(H10a,H10b)
;
_smtbx_masks_special_details
;
A solvent mask was calculated and 60 electrons were 
found in a volume of 284\%A^3^ in 1 void per unit cell. 
This is consistent with the presence of 
0.75[H2O] per Asymmetric Unit 
which account for 60 electrons 
per unit cell.
;
_smtbx_masks_void_probe_radius 1.2
_smtbx_masks_void_truncation_radius 1.2
_olex2_submission_special_instructions 'No special instructions were received'

loop_
_space_group_symop_operation_xyz
'x, y, z'
'-y+1/2, x+1/2, z+3/4'
'-x, -y, z+1/2'
'y+1/2, -x+1/2, z+1/4'
'x+1/2, -y+1/2, -z+1/4'
'y, x, -z'
'-x+1/2, y+1/2, -z+3/4'
'-y, -x, -z+1/2'

loop_
_atom_site_label
_atom_site_type_symbol
_atom_site_fract_x
_atom_site_fract_y
_atom_site_fract_z
_atom_site_U_iso_or_equiv
_atom_site_adp_type
_atom_site_occupancy
_atom_site_site_symmetry_order
_atom_site_calc_flag
_atom_site_refinement_flags_posn
_atom_site_refinement_flags_adp
_atom_site_refinement_flags_occupancy
_atom_site_disorder_assembly
_atom_site_disorder_group
O1 O 1.13910(11) -0.79412(12) -0.35894(5) 0.0287(3) Uani 1 1 d . . . . .
N1 N 0.99242(13) -0.79027(12) -0.42611(6) 0.0196(3) Uani 1 1 d . . . . .
N2 N 0.85880(13) -0.65828(13) -0.55894(6) 0.0236(3) Uani 1 1 d . . . . .
C1 C 1.04431(15) -0.83029(15) -0.37568(7) 0.0212(4) Uani 1 1 d . . . . .
C13 C 1.05568(15) -0.70755(16) -0.52467(7) 0.0224(4) Uani 1 1 d . . . . .
H13 H 1.114584 -0.768556 -0.529429 0.027 Uiso 1 1 calc R U . . .
C14 C 1.03803(15) -0.68808(15) -0.45631(7) 0.0216(4) Uani 1 1 d . . . . .
H14A H 1.111741 -0.667163 -0.437360 0.026 Uiso 1 1 calc R U . . .
H14B H 0.984544 -0.623747 -0.450274 0.026 Uiso 1 1 calc R U . . .
C15 C 0.94565(16) -0.75019(16) -0.55493(7) 0.0226(4) Uani 1 1 d . . . . .
H15 H 0.964679 -0.775118 -0.597321 0.027 Uiso 1 1 calc R U . . .
C6 C 0.89862(15) -0.85389(15) -0.52017(8) 0.0226(4) Uani 1 1 d . . . . .
H6 H 0.956660 -0.916008 -0.523768 0.027 Uiso 1 1 calc R U . . .
C5 C 0.88224(15) -0.83012(15) -0.45135(7) 0.0210(4) Uani 1 1 d . . . . .
H5 H 0.825623 -0.766870 -0.446993 0.025 Uiso 1 1 calc R U . . .
C3 C 0.85622(17) -0.92210(17) -0.34921(8) 0.0296(4) Uani 1 1 d . . . . .
H3A H 0.821157 -0.850738 -0.334050 0.036 Uiso 1 1 calc R U . . .
H3B H 0.821244 -0.987112 -0.327318 0.036 Uiso 1 1 calc R U . . .
C4 C 0.83620(16) -0.93387(16) -0.41725(9) 0.0288(4) Uani 1 1 d . . . . .
H4A H 0.753470 -0.941664 -0.425210 0.035 Uiso 1 1 calc R U . . .
H4B H 0.874562 -1.003583 -0.432331 0.035 Uiso 1 1 calc R U . . .
C7 C 0.78964(17) -0.89674(17) -0.55149(9) 0.0312(5) Uani 1 1 d . . . . .
H7A H 0.808759 -0.926538 -0.592455 0.037 Uiso 1 1 calc R U . . .
H7B H 0.756451 -0.959931 -0.527381 0.037 Uiso 1 1 calc R U . . .
C2 C 0.98377(16) -0.92011(16) -0.33816(8) 0.0277(4) Uani 1 1 d . . . . .
H2A H 0.998179 -0.905422 -0.294393 0.033 Uiso 1 1 calc R U . . .
H2B H 1.015890 -0.995923 -0.348143 0.033 Uiso 1 1 calc R U . . .
C12 C 1.10106(17) -0.60023(17) -0.55568(8) 0.0284(4) Uani 1 1 d . . . . .
H12A H 1.130561 -0.620227 -0.596588 0.034 Uiso 1 1 calc R U . . .
H12B H 1.165130 -0.569011 -0.531487 0.034 Uiso 1 1 calc R U . . .
C8 C 0.70219(17) -0.80091(18) -0.55752(9) 0.0330(5) Uani 1 1 d . . . . .
H8A H 0.635136 -0.828530 -0.580627 0.040 Uiso 1 1 calc R U . . .
H8B H 0.676100 -0.777030 -0.516542 0.040 Uiso 1 1 calc R U . . .
C9 C 0.75516(17) -0.70001(19) -0.59037(9) 0.0331(5) Uani 1 1 d . . . . .
H9A H 0.775138 -0.722784 -0.632489 0.040 Uiso 1 1 calc R U . . .
H9B H 0.698672 -0.637436 -0.592811 0.040 Uiso 1 1 calc R U . . .
C11 C 1.00847(18) -0.50940(17) -0.56205(8) 0.0311(4) Uani 1 1 d . . . . .
H11A H 0.987483 -0.480124 -0.521231 0.037 Uiso 1 1 calc R U . . .
H11B H 1.037832 -0.444816 -0.586506 0.037 Uiso 1 1 calc R U . . .
C10 C 0.90406(17) -0.55942(17) -0.59279(8) 0.0311(4) Uani 1 1 d . . . . .
H10A H 0.844221 -0.500120 -0.595753 0.037 Uiso 1 1 calc R U . . .
H10B H 0.924239 -0.583401 -0.634691 0.037 Uiso 1 1 calc R U . . .
O2 O 0.75166(13) -0.53952(13) -0.46316(6) 0.0395(4) Uani 1 1 d D . . . .
H2C H 0.785985 -0.575458 -0.491082 0.059 Uiso 1 1 d DR U . . .
H2D H 0.716535 -0.591268 -0.441832 0.059 Uiso 1 1 d DR U . . .

loop_
_atom_site_aniso_label
_atom_site_aniso_U_11
_atom_site_aniso_U_22
_atom_site_aniso_U_33
_atom_site_aniso_U_23
_atom_site_aniso_U_13
_atom_site_aniso_U_12
O1 0.0258(7) 0.0357(8) 0.0248(6) 0.0052(6) -0.0073(5) -0.0049(6)
N1 0.0192(8) 0.0203(7) 0.0192(6) 0.0015(6) -0.0016(6) -0.0016(6)
N2 0.0238(8) 0.0267(8) 0.0202(7) 0.0025(6) -0.0017(6) 0.0068(6)
C1 0.0220(9) 0.0234(9) 0.0183(8) -0.0007(7) 0.0005(7) 0.0034(7)
C13 0.0207(9) 0.0263(9) 0.0201(8) 0.0017(7) 0.0024(7) 0.0030(8)
C14 0.0216(9) 0.0232(9) 0.0199(8) 0.0015(7) -0.0016(7) -0.0043(8)
C15 0.0224(9) 0.0270(10) 0.0183(8) -0.0020(7) 0.0005(7) 0.0057(8)
C6 0.0203(9) 0.0222(9) 0.0254(9) -0.0043(7) -0.0032(7) 0.0029(7)
C5 0.0172(9) 0.0203(9) 0.0254(9) -0.0007(7) -0.0025(7) -0.0010(7)
C3 0.0276(10) 0.0285(11) 0.0328(10) 0.0052(8) 0.0076(8) -0.0034(8)
C4 0.0246(10) 0.0270(10) 0.0349(10) 0.0024(8) 0.0008(8) -0.0051(8)
C7 0.0299(11) 0.0318(11) 0.0319(10) -0.0068(8) -0.0088(8) 0.0015(9)
C2 0.0303(10) 0.0281(10) 0.0245(9) 0.0070(8) 0.0023(8) 0.0009(8)
C12 0.0272(10) 0.0332(11) 0.0249(9) 0.0070(8) 0.0050(8) -0.0008(9)
C8 0.0230(10) 0.0389(12) 0.0371(10) -0.0068(9) -0.0111(8) 0.0017(9)
C9 0.0286(10) 0.0419(12) 0.0288(9) -0.0040(9) -0.0094(8) 0.0104(9)
C11 0.0377(11) 0.0270(10) 0.0285(9) 0.0091(8) 0.0065(8) 0.0024(9)
C10 0.0348(11) 0.0342(11) 0.0242(9) 0.0078(8) 0.0019(8) 0.0079(9)
O2 0.0498(9) 0.0321(8) 0.0368(7) -0.0028(6) 0.0186(7) 0.0039(7)

loop_
_atom_type_symbol
_atom_type_description
_atom_type_scat_dispersion_real
_atom_type_scat_dispersion_imag
_atom_type_scat_source
C C 0.0137 0.0067 'International Tables Vol C Tables 4.2.6.8 and 6.1.1.4'
H H 0.0000 0.0000 'International Tables Vol C Tables 4.2.6.8 and 6.1.1.4'
N N 0.0241 0.0134 'International Tables Vol C Tables 4.2.6.8 and 6.1.1.4'
O O 0.0389 0.0241 'International Tables Vol C Tables 4.2.6.8 and 6.1.1.4'

loop_
_geom_angle_atom_site_label_1
_geom_angle_atom_site_label_2
_geom_angle_atom_site_label_3
_geom_angle
_geom_angle_site_symmetry_1
_geom_angle_site_symmetry_3
_geom_angle_publ_flag
C1 N1 C14 119.33(14) . . ?
C1 N1 C5 126.23(15) . . ?
C14 N1 C5 113.96(13) . . ?
C9 N2 C15 110.52(15) . . ?
C10 N2 C15 110.69(14) . . ?
C10 N2 C9 108.71(14) . . ?
O1 C1 N1 121.78(16) . . ?
O1 C1 C2 119.70(15) . . ?
N1 C1 C2 118.51(16) . . ?
C14 C13 H13 107.6 . . ?
C14 C13 C15 111.02(14) . . ?
C15 C13 H13 107.6 . . ?
C12 C13 H13 107.6 . . ?
C12 C13 C14 111.15(15) . . ?
C12 C13 C15 111.65(14) . . ?
N1 C14 C13 111.66(14) . . ?
N1 C14 H14A 109.3 . . ?
N1 C14 H14B 109.3 . . ?
C13 C14 H14A 109.3 . . ?
C13 C14 H14B 109.3 . . ?
H14A C14 H14B 107.9 . . ?
N2 C15 C13 111.45(15) . . ?
N2 C15 H15 108.1 . . ?
N2 C15 C6 110.93(14) . . ?
C13 C15 H15 108.1 . . ?
C13 C15 C6 110.16(13) . . ?
C6 C15 H15 108.1 . . ?
C15 C6 H6 107.0 . . ?
C15 C6 C5 112.70(14) . . ?
C5 C6 H6 107.0 . . ?
C7 C6 C15 109.60(15) . . ?
C7 C6 H6 107.0 . . ?
C7 C6 C5 113.09(15) . . ?
N1 C5 C6 108.25(14) . . ?
N1 C5 H5 108.0 . . ?
N1 C5 C4 112.12(14) . . ?
C6 C5 H5 108.0 . . ?
C4 C5 C6 112.24(15) . . ?
C4 C5 H5 108.0 . . ?
H3A C3 H3B 108.4 . . ?
C4 C3 H3A 110.1 . . ?
C4 C3 H3B 110.1 . . ?
C2 C3 H3A 110.1 . . ?
C2 C3 H3B 110.1 . . ?
C2 C3 C4 108.15(15) . . ?
C5 C4 H4A 109.5 . . ?
C5 C4 H4B 109.5 . . ?
C3 C4 C5 110.78(15) . . ?
C3 C4 H4A 109.5 . . ?
C3 C4 H4B 109.5 . . ?
H4A C4 H4B 108.1 . . ?
C6 C7 H7A 109.5 . . ?
C6 C7 H7B 109.5 . . ?
H7A C7 H7B 108.0 . . ?
C8 C7 C6 110.91(15) . . ?
C8 C7 H7A 109.5 . . ?
C8 C7 H7B 109.5 . . ?
C1 C2 C3 112.75(15) . . ?
C1 C2 H2A 109.0 . . ?
C1 C2 H2B 109.0 . . ?
C3 C2 H2A 109.0 . . ?
C3 C2 H2B 109.0 . . ?
H2A C2 H2B 107.8 . . ?
C13 C12 H12A 109.3 . . ?
C13 C12 H12B 109.3 . . ?
C13 C12 C11 111.58(15) . . ?
H12A C12 H12B 108.0 . . ?
C11 C12 H12A 109.3 . . ?
C11 C12 H12B 109.3 . . ?
C7 C8 H8A 109.7 . . ?
C7 C8 H8B 109.7 . . ?
H8A C8 H8B 108.2 . . ?
C9 C8 C7 109.87(17) . . ?
C9 C8 H8A 109.7 . . ?
C9 C8 H8B 109.7 . . ?
N2 C9 C8 111.87(15) . . ?
N2 C9 H9A 109.2 . . ?
N2 C9 H9B 109.2 . . ?
C8 C9 H9A 109.2 . . ?
C8 C9 H9B 109.2 . . ?
H9A C9 H9B 107.9 . . ?
C12 C11 H11A 109.6 . . ?
C12 C11 H11B 109.6 . . ?
H11A C11 H11B 108.1 . . ?
C10 C11 C12 110.19(16) . . ?
C10 C11 H11A 109.6 . . ?
C10 C11 H11B 109.6 . . ?
N2 C10 C11 111.76(15) . . ?
N2 C10 H10A 109.3 . . ?
N2 C10 H10B 109.3 . . ?
C11 C10 H10A 109.3 . . ?
C11 C10 H10B 109.3 . . ?
H10A C10 H10B 107.9 . . ?
H2C O2 H2D 105.5 . . ?

loop_
_geom_bond_atom_site_label_1
_geom_bond_atom_site_label_2
_geom_bond_distance
_geom_bond_site_symmetry_2
_geom_bond_publ_flag
O1 C1 1.245(2) . ?
N1 C1 1.347(2) . ?
N1 C14 1.470(2) . ?
N1 C5 1.481(2) . ?
N2 C15 1.485(2) . ?
N2 C9 1.480(2) . ?
N2 C10 1.475(2) . ?
C1 C2 1.513(2) . ?
C13 H13 1.0000 . ?
C13 C14 1.531(2) . ?
C13 C15 1.535(3) . ?
C13 C12 1.526(3) . ?
C14 H14A 0.9900 . ?
C14 H14B 0.9900 . ?
C15 H15 1.0000 . ?
C15 C6 1.538(3) . ?
C6 H6 1.0000 . ?
C6 C5 1.547(2) . ?
C6 C7 1.536(2) . ?
C5 H5 1.0000 . ?
C5 C4 1.527(2) . ?
C3 H3A 0.9900 . ?
C3 H3B 0.9900 . ?
C3 C4 1.517(3) . ?
C3 C2 1.515(3) . ?
C4 H4A 0.9900 . ?
C4 H4B 0.9900 . ?
C7 H7A 0.9900 . ?
C7 H7B 0.9900 . ?
C7 C8 1.527(3) . ?
C2 H2A 0.9900 . ?
C2 H2B 0.9900 . ?
C12 H12A 0.9900 . ?
C12 H12B 0.9900 . ?
C12 C11 1.527(3) . ?
C8 H8A 0.9900 . ?
C8 H8B 0.9900 . ?
C8 C9 1.518(3) . ?
C9 H9A 0.9900 . ?
C9 H9B 0.9900 . ?
C11 H11A 0.9900 . ?
C11 H11B 0.9900 . ?
C11 C10 1.516(3) . ?
C10 H10A 0.9900 . ?
C10 H10B 0.9900 . ?
O2 H2C 0.8454 . ?
O2 H2D 0.8700 . ?

loop_
_geom_hbond_atom_site_label_D
_geom_hbond_atom_site_label_H
_geom_hbond_atom_site_label_A
_geom_hbond_distance_DH
_geom_hbond_distance_HA
_geom_hbond_distance_DA
_geom_hbond_angle_DHA
_geom_hbond_site_symmetry_A
_geom_hbond_publ_flag
O2 H2C N2 0.85 1.97 2.817(2) 177.0 . yes
O2 H2D O1 0.87 1.97 2.837(2) 178.1 5_434 yes

loop_
_geom_torsion_atom_site_label_1
_geom_torsion_atom_site_label_2
_geom_torsion_atom_site_label_3
_geom_torsion_atom_site_label_4
_geom_torsion
_geom_torsion_site_symmetry_1
_geom_torsion_site_symmetry_2
_geom_torsion_site_symmetry_3
_geom_torsion_site_symmetry_4
_geom_torsion_publ_flag
O1 C1 C2 C3 157.86(17) . . . . ?
N1 C1 C2 C3 -21.0(2) . . . . ?
N1 C5 C4 C3 39.8(2) . . . . ?
N2 C15 C6 C5 -69.91(18) . . . . ?
N2 C15 C6 C7 56.97(18) . . . . ?
C1 N1 C14 C13 129.08(16) . . . . ?
C1 N1 C5 C6 -130.49(17) . . . . ?
C1 N1 C5 C4 -6.1(2) . . . . ?
C13 C15 C6 C5 53.97(18) . . . . ?
C13 C15 C6 C7 -179.15(14) . . . . ?
C13 C12 C11 C10 -52.7(2) . . . . ?
C14 N1 C1 O1 -10.9(2) . . . . ?
C14 N1 C1 C2 167.95(15) . . . . ?
C14 N1 C5 C6 57.59(18) . . . . ?
C14 N1 C5 C4 -178.07(15) . . . . ?
C14 C13 C15 N2 71.62(18) . . . . ?
C14 C13 C15 C6 -51.96(18) . . . . ?
C14 C13 C12 C11 -73.7(2) . . . . ?
C15 N2 C9 C8 59.31(19) . . . . ?
C15 N2 C10 C11 -60.31(19) . . . . ?
C15 C13 C14 N1 54.08(18) . . . . ?
C15 C13 C12 C11 50.8(2) . . . . ?
C15 C6 C5 N1 -55.37(18) . . . . ?
C15 C6 C5 C4 -179.65(14) . . . . ?
C15 C6 C7 C8 -55.1(2) . . . . ?
C6 C5 C4 C3 161.95(15) . . . . ?
C6 C7 C8 C9 54.9(2) . . . . ?
C5 N1 C1 O1 177.55(15) . . . . ?
C5 N1 C1 C2 -3.6(2) . . . . ?
C5 N1 C14 C13 -58.39(18) . . . . ?
C5 C6 C7 C8 71.6(2) . . . . ?
C4 C3 C2 C1 53.6(2) . . . . ?
C7 C6 C5 N1 179.62(14) . . . . ?
C7 C6 C5 C4 55.3(2) . . . . ?
C7 C8 C9 N2 -57.0(2) . . . . ?
C2 C3 C4 C5 -63.7(2) . . . . ?
C12 C13 C14 N1 179.01(14) . . . . ?
C12 C13 C15 N2 -53.02(18) . . . . ?
C12 C13 C15 C6 -176.60(14) . . . . ?
C12 C11 C10 N2 57.67(19) . . . . ?
C9 N2 C15 C13 177.84(13) . . . . ?
C9 N2 C15 C6 -59.02(17) . . . . ?
C9 N2 C10 C11 178.12(15) . . . . ?
C10 N2 C15 C13 57.34(17) . . . . ?
C10 N2 C15 C6 -179.52(14) . . . . ?
C10 N2 C9 C8 -179.02(16) . . . . ?

loop_
_twin_individual_id
_twin_individual_mass_fraction_refined
1 0.9(4)
2 0.1(4)

loop_
_smtbx_masks_void_nr
_smtbx_masks_void_average_x
_smtbx_masks_void_average_y
_smtbx_masks_void_average_z
_smtbx_masks_void_volume
_smtbx_masks_void_count_electrons
_smtbx_masks_void_content
1 -0.240 0.240 0.250 70.9 14.9 '1.5 H2O'
2 0.240 0.760 0.750 70.9 14.9 '1.5 H2O'
3 0.260 0.260 0.000 70.9 14.9 '1.5 H2O'
4 0.740 0.740 0.500 70.9 14.9 '1.5 H2O'
